data_4001481
loop_
_publ_author_name
'He, Tao'
'Chen, Jiazhong'
'Rosenfeld, H. David'
'Subramanian, M. A.'

_publ_section_title
;
 Thermoelectric Properties of Indium-Filled Skutterudites
;
_journal_issue 3
_journal_name_full 'Chemistry of Materials'
_journal_page_first 759
_journal_paper_doi 10.1021/cm052055b
_journal_volume 18
_journal_year 2006
_chemical_formula_sum 'Co In0.05 Sb3'
_chemical_formula_weight 429.92
_chemical_name_systematic ' ?'
_space_group_IT_number 204
_symmetry_cell_setting cubic
_symmetry_space_group_name_Hall '-I 2 2 3'
_symmetry_space_group_name_H-M 'I m -3'
_audit_creation_date 2005-09-06T12:53
_audit_creation_method 'from EXP file using GSAS2CIF'
_audit_update_record ' 2005-09-06T12:53  Initial CIF as created by GSAS2CIF'
_cell_angle_alpha 90.0
_cell_angle_beta 90.0
_cell_angle_gamma 90.0
_cell_formula_units_Z 8
_cell_length_a 9.05294(6)
_cell_length_b 9.05294
_cell_length_c 9.05294
_cell_volume 741.940(5)
_computing_structure_refinement GSAS
_diffrn_radiation_polarisn_ratio 0.97
_diffrn_radiation_probe x-ray
_diffrn_radiation_wavelength 0.351164
_exptl_absorpt_correction_T_max 1.00000
_exptl_absorpt_correction_T_min 1.00000
_exptl_absorpt_process_details
;   GSAS Absorption/surface roughness correction: function number 0
 No correction is applied.
;
_pd_block_id 2005-09-06T12:53|IN_DOPED_COSB3|H._David_Rosenfeld|5BMC
_pd_calc_method 'Rietveld Refinement'
_pd_instr_location ' ?'
_pd_meas_2theta_range_inc 4.0
_pd_meas_2theta_range_max 0.0
_pd_meas_2theta_range_min 4.0
_pd_meas_number_of_points 0
_pd_phase_name CoSb3
_pd_proc_2theta_range_inc 4.0
_pd_proc_2theta_range_max -0.01
_pd_proc_2theta_range_min 3.99
_pd_proc_info_datetime 2005-09-06T12:53:13
_pd_proc_info_excluded_regions ' ?'
_pd_proc_ls_background_function
;   GSAS Background function number 1 with  5 terms.
 Shifted Chebyshev function of 1st kind
      1:    4.44247     2:   -2.77101     3:    1.76531     4:  -0.831981    
      5:   0.370803    
;
_pd_proc_ls_peak_cutoff 0.00400
_pd_proc_ls_profile_function
;
 CW Profile function number 3 with  19 terms
 Pseudovoigt profile coefficients as parameterized in
 P. Thompson, D.E. Cox & J.B. Hastings (1987). J. Appl. Cryst.,20,79-83.
 Asymmetry correction of L.W. Finger, D.E. Cox & A. P. Jephcoat (1994).
 J. Appl. Cryst.,27,892-900.
 Peak tails are ignored  where the intensity is below 0.0040 times the peak
   Aniso. broadening axis   0.0   0.0   1.0
;
_pd_proc_ls_prof_R_factor 0.0802
_pd_proc_ls_prof_wR_expected 0.1024
_pd_proc_ls_prof_wR_factor 0.1119
_pd_proc_number_of_points 0
_pd_spec_mounting ' ?'
_refine_ls_goodness_of_fit_all 1.04
_refine_ls_matrix_type full
_refine_ls_number_parameters 12
_refine_ls_number_restraints 0
_refine_ls_R_Fsqd_factor 0.05684
_refine_ls_shift/su_max 0.06
_refine_ls_shift/su_mean 0.01
_reflns_d_resolution_high 1.232
_reflns_d_resolution_low 4.526
_reflns_limit_h_max 7
_reflns_limit_h_min 1
_reflns_limit_k_max 5
_reflns_limit_k_min 0
_reflns_limit_l_max 4
_reflns_limit_l_min 0
_reflns_number_observed 49
_cod_data_source_file cm052055bsi20050912_021514.cif
_cod_data_source_block IN_DOPED_COSB3_publ
_cod_depositor_comments
;
The following automatic conversions were performed:

'_geom_bond_publ_flag' value 'N' changed to 'n' according to
/home/saulius/struct/CIF-dictionaries/cif_core.dic dictionary named
'cif_core.dic' version 2.4.1 from 2010-06-29 (27
times).

'_geom_angle_publ_flag' value 'N' changed to 'n' according
to /home/saulius/struct/CIF-dictionaries/cif_core.dic dictionary
named 'cif_core.dic' version 2.4.1 from 2010-06-29 (21 time).

Automatic conversion script
Id: cif_fix_values 1715 2011-07-08 13:25:40Z adriana 
;
_cod_original_cell_volume 741.94031
_cod_original_sg_symbol_H-M 'I m 3'
_cod_database_code 4001481
_gsas_exptl_extinct_corr_t_min 1.00000
_gsas_exptl_extinct_corr_t_max 1.00000

loop_
_symmetry_equiv_pos_site_id
_symmetry_equiv_pos_as_xyz
1 +x,+y,+z
2 +z,+x,+y
3 +y,+z,+x
4 +x,+y,-z
5 -z,+x,+y
6 +y,-z,+x
7 -z,+x,-y
8 -y,-z,+x
9 +y,-z,-x
10 -x,+y,-z
11 -z,-x,+y
12 +x,-y,-z
-1 -x,-y,-z
-2 -z,-x,-y
-3 -y,-z,-x
-4 -x,-y,+z
-5 +z,-x,-y
-6 -y,+z,-x
-7 +z,-x,+y
-8 +y,+z,-x
-9 -y,+z,+x
-10 +x,-y,+z
-11 +z,+x,-y
-12 -x,+y,+z
101 +x+1/2,+y+1/2,+z+1/2
102 +z+1/2,+x+1/2,+y+1/2
103 +y+1/2,+z+1/2,+x+1/2
104 +x+1/2,+y+1/2,-z+1/2
105 -z+1/2,+x+1/2,+y+1/2
106 +y+1/2,-z+1/2,+x+1/2
107 -z+1/2,+x+1/2,-y+1/2
108 -y+1/2,-z+1/2,+x+1/2
109 +y+1/2,-z+1/2,-x+1/2
110 -x+1/2,+y+1/2,-z+1/2
111 -z+1/2,-x+1/2,+y+1/2
112 +x+1/2,-y+1/2,-z+1/2
-101 -x+1/2,-y+1/2,-z+1/2
-102 -z+1/2,-x+1/2,-y+1/2
-103 -y+1/2,-z+1/2,-x+1/2
-104 -x+1/2,-y+1/2,+z+1/2
-105 +z+1/2,-x+1/2,-y+1/2
-106 -y+1/2,+z+1/2,-x+1/2
-107 +z+1/2,-x+1/2,+y+1/2
-108 +y+1/2,+z+1/2,-x+1/2
-109 -y+1/2,+z+1/2,+x+1/2
-110 +x+1/2,-y+1/2,+z+1/2
-111 +z+1/2,+x+1/2,-y+1/2
-112 -x+1/2,+y+1/2,+z+1/2

loop_
_atom_site_type_symbol
_atom_site_label
_atom_site_fract_x
_atom_site_fract_y
_atom_site_fract_z
_atom_site_occupancy
_atom_site_thermal_displace_type
_atom_site_U_iso_or_equiv
_atom_site_symmetry_multiplicity
CO CO1 0.25 0.25 0.25 1.0 Uiso 0.0035 8
SB SB2 0.0 0.33557 0.15823 1.0 Uiso 0.0054 24
IN IN3 0.0 0.0 0.0 0.2 Uiso 0.036 2

loop_
_atom_type_symbol
_atom_type_number_in_cell
_atom_type_scat_dispersion_real
_atom_type_scat_dispersion_imag
_atom_type_scat_Cromer_Mann_a1
_atom_type_scat_Cromer_Mann_a2
_atom_type_scat_Cromer_Mann_a3
_atom_type_scat_Cromer_Mann_a4
_atom_type_scat_Cromer_Mann_b1
_atom_type_scat_Cromer_Mann_b2
_atom_type_scat_Cromer_Mann_b3
_atom_type_scat_Cromer_Mann_b4
_atom_type_scat_Cromer_Mann_c
_atom_type_scat_source
CO 8.0 0.000 0.000 12.2841 4.27910 7.34090 0.27840 4.00340 13.5359 2.34880 71.1692 1.01180 International_Tables_Vol_C
SB 24.0 0.000 0.000 19.6418 5.30340 19.0455 0.46070 5.03710 27.9074 2.68270 75.2825 4.59090 International_Tables_Vol_C
IN 0.4 0.000 0.000 19.1624 0.54760 18.5596 6.37760 4.29480 25.8499 2.03960 92.8029 4.93910 International_Tables_Vol_C

loop_
_geom_angle_atom_site_label_1
_geom_angle_atom_site_label_2
_geom_angle_atom_site_label_3
_geom_angle
_geom_angle_site_symmetry_1
_geom_angle_site_symmetry_3
_geom_angle_publ_flag
SB2 CO1 SB2 94.62030(10) 1_555 2_555 n
SB2 CO1 SB2 94.6203(4) 1_555 3_555 n
SB2 CO1 SB2 85.37970(10) 1_555 107_555 n
SB2 CO1 SB2 85.3797(4) 1_555 108_555 n
SB2 CO1 SB2 179.9802 1_555 112_555 n
SB2 CO1 SB2 94.62030(30) 2_555 3_555 n
SB2 CO1 SB2 179.9802 2_555 107_555 n
SB2 CO1 SB2 85.37970(30) 2_555 108_555 n
SB2 CO1 SB2 85.37970(10) 2_555 112_555 n
SB2 CO1 SB2 85.37970(30) 3_555 107_555 n
SB2 CO1 SB2 179.9802 3_555 108_555 n
SB2 CO1 SB2 85.3797(4) 3_555 112_555 n
SB2 CO1 SB2 94.62030(30) 107_555 108_555 n
SB2 CO1 SB2 94.62030(10) 107_555 112_555 n
SB2 CO1 SB2 94.6203(4) 108_555 112_555 n
CO1 SB2 CO1 126.69590(20) 1_555 5_555 n
CO1 SB2 SB2 109.15210(20) 1_555 4_555 n
CO1 SB2 SB2 107.813 1_555 -4_565 n
CO1 SB2 SB2 109.15210(20) 5_555 4_555 n
CO1 SB2 SB2 107.813 5_555 -4_565 n
SB2 SB2 SB2 90.0 4_555 -4_565 n

loop_
_geom_bond_atom_site_label_1
_geom_bond_atom_site_label_2
_geom_bond_distance
_geom_bond_site_symmetry_2
_geom_bond_publ_flag
CO1 SB2 2.532300(20) 1_555 n
CO1 SB2 2.532300(20) 2_555 n
CO1 SB2 2.532300(10) 3_555 n
CO1 SB2 2.532300(20) 107_555 n
CO1 SB2 2.532300(10) 108_555 n
CO1 SB2 2.532300(20) 112_555 n
SB2 CO1 2.532300(20) 1_555 n
SB2 CO1 2.532300(20) 5_555 n
SB2 SB2 2.864890(20) 4_555 n
SB2 SB2 2.977150(20) -4_565 n
SB2 SB2 3.433950(20) 106_455 n
SB2 SB2 3.433950(20) 107_555 n
SB2 SB2 3.433950(20) 108_555 n
SB2 SB2 3.433950(20) -105_455 n
SB2 IN3 3.358680(20) 1_555 n
IN3 SB2 3.358680(20) 1_555 n
IN3 SB2 3.358680(20) 2_555 n
IN3 SB2 3.358680(20) 3_555 n
IN3 SB2 3.358680(20) 4_555 n
IN3 SB2 3.358680(20) 5_555 n
IN3 SB2 3.358680(20) 6_555 n
IN3 SB2 3.358680(20) 7_555 n
IN3 SB2 3.358680(20) 8_555 n
IN3 SB2 3.358680(20) 12_555 n
IN3 SB2 3.358680(20) -4_555 n
IN3 SB2 3.358680(20) -5_555 n
IN3 SB2 3.358680(20) -6_555 n
